data_4122446
loop_
_publ_author_name
'Kapelewski, Matthew T.'
'Geier, Stephen J.'
'Hudson, Matthew R.'
'St\"uck, David'
'Mason, Jarad A.'
'Nelson, Jocienne N.'
'Xiao, Dianne J.'
'Hulvey, Zeric'
'Gilmour, Elizabeth'
'FitzGerald, Stephen A.'
'Head-Gordon, Martin'
'Brown, Craig M.'
'Long, Jeffrey R.'

_publ_section_title
;
 M2(m-dobdc) (M = Mg, Mn, Fe, Co, Ni) Metal-Organic Frameworks Exhibiting
 Increased Charge Density and Enhanced H2 Binding at the Open Metal Sites.
;
_journal_issue 34
_journal_name_full 'Journal of the American Chemical Society'
_journal_page_first 12119
_journal_paper_doi 10.1021/ja506230r
_journal_volume 136
_journal_year 2014
_chemical_formula_sum 'C4 H Co D3.47 O3'
_chemical_formula_weight 162.97
_chemical_name_systematic ' ?'
_space_group_IT_number 160
_symmetry_cell_setting trigonal
_symmetry_space_group_name_Hall 'R 3 -2"'
_symmetry_space_group_name_H-M 'R 3 m :H'
_audit_creation_date 2013-06-27T11:58
_audit_creation_method 'from EXP file using GSAS2CIF'
_audit_update_record ' 2013-06-27T11:58  Initial CIF as created by GSAS2CIF'
_cell_angle_alpha 90.0
_cell_angle_beta 90.0
_cell_angle_gamma 120.0
_cell_formula_units_Z 18
_cell_length_a 25.8826(10)
_cell_length_b 25.8826
_cell_length_c 6.8030(4)
_cell_volume 3946.8(3)
_computing_structure_refinement GSAS
_diffrn_radiation_probe neutron
_diffrn_radiation_wavelength 2.078
_exptl_absorpt_correction_T_max 1.00000
_exptl_absorpt_correction_T_min 1.00000
_exptl_absorpt_process_details
;   GSAS Absorption/surface roughness correction: function number 0
 No correction is applied.
;
_pd_block_id 2013-06-27T11:58|CO_PRIME_1P75D2_R||BT1
_pd_calc_method 'Rietveld Refinement'
_pd_instr_location ' ?'
_pd_meas_2theta_range_inc 0.05
_pd_meas_2theta_range_max 166.25
_pd_meas_2theta_range_min 1.5
_pd_meas_number_of_points 3296
_pd_phase_name Co_dobdc_prime_1.75_D2
_pd_proc_2theta_range_inc 0.05
_pd_proc_2theta_range_max 166.2788
_pd_proc_2theta_range_min 1.5288
_pd_proc_info_datetime 2013-06-27T11:58:07
_pd_proc_info_excluded_regions ' ?'
_pd_proc_ls_background_function
;   GSAS Background function number 1 with 12 terms.
 Shifted Chebyshev function of 1st kind
      1:    1299.20     2:   -320.779     3:    285.791     4:    24.1394    
      5:    134.291     6:    9.68230     7:    70.7175     8:    1.86885    
      9:    35.6084    10:   -3.82218    11:    10.3265    12:   -6.14225    
;
_pd_proc_ls_peak_cutoff 0.00050
_pd_proc_ls_profile_function
;
 CW Profile function number 3 with  19 terms
 Pseudovoigt profile coefficients as parameterized in
 P. Thompson, D.E. Cox & J.B. Hastings (1987). J. Appl. Cryst.,20,79-83.
 Asymmetry correction of L.W. Finger, D.E. Cox & A. P. Jephcoat (1994).
 J. Appl. Cryst.,27,892-900.
 Peak tails are ignored  where the intensity is below 0.0005 times the peak
   Aniso. broadening axis   0.0   0.0   1.0
;
_pd_proc_ls_prof_R_factor 0.0247
_pd_proc_ls_prof_wR_expected 0.0262
_pd_proc_ls_prof_wR_factor 0.0301
_pd_proc_number_of_points 3296
_pd_spec_mounting ' ?'
_refine_ls_goodness_of_fit_all 1.16
_refine_ls_matrix_type full
_refine_ls_number_parameters 69
_refine_ls_number_restraints 16
_refine_ls_R_Fsqd_factor 0.05113
_refine_ls_shift/su_max 14.12
_refine_ls_shift/su_mean 2.72
_reflns_d_resolution_high 1.059
_reflns_d_resolution_low 12.942
_reflns_limit_h_max 21
_reflns_limit_h_min 0
_reflns_limit_k_max 12
_reflns_limit_k_min 0
_reflns_limit_l_max 6
_reflns_limit_l_min -6
_reflns_number_total 434
_cod_data_source_file CO_PRIME_1P75D2_R.cif
_cod_data_source_block CO_PRIME_1P75D2_R_publ
_cod_depositor_comments
;
The following automatic conversions were performed:

'_geom_bond_publ_flag' value 'N' changed to 'n' according to
/usr/data/users/saulius/crontab/automatic-downloads/rss-feeds/ACS/lib/dictionaries/cif_core.dic
dictionary named 'cif_core.dic' version 2.4.2 from 2011-04-26 (165
times).

'_geom_angle_publ_flag' value 'N' changed to 'n' according
to
/usr/data/users/saulius/crontab/automatic-downloads/rss-feeds/ACS/lib/dictionaries/cif_core.dic
dictionary named 'cif_core.dic' version 2.4.2 from 2011-04-26 (32
times).

Automatic conversion script
Id: cif_fix_values 2281 2013-09-26 08:29:07Z andrius 

 Adding full bibliography for 4122440--4122455.cif.
;
_cod_original_cell_volume 3946.79(33)
_cod_original_sg_symbol_H-M 'R 3 m'
_cod_original_formula_sum 'C4 H D3.47 Co O3'
_cod_database_code 4122446
_gsas_exptl_extinct_corr_t_min 1.00000
_gsas_exptl_extinct_corr_t_max 1.00000

loop_
_symmetry_equiv_pos_site_id
_symmetry_equiv_pos_as_xyz
1 +x,+y,+z
2 -y,x-y,+z
3 y-x,-x,+z
4 y-x,+y,+z
5 -y,-x,+z
6 +x,x-y,+z
101 +x+1/3,+y+2/3,+z+2/3
102 -y+1/3,x-y+2/3,+z+2/3
103 y-x+1/3,-x+2/3,+z+2/3
104 y-x+1/3,+y+2/3,+z+2/3
105 -y+1/3,-x+2/3,+z+2/3
106 +x+1/3,x-y+2/3,+z+2/3
201 +x+2/3,+y+1/3,+z+1/3
202 -y+2/3,x-y+1/3,+z+1/3
203 y-x+2/3,-x+1/3,+z+1/3
204 y-x+2/3,+y+1/3,+z+1/3
205 -y+2/3,-x+1/3,+z+1/3
206 +x+2/3,x-y+1/3,+z+1/3

loop_
_atom_site_type_symbol
_atom_site_label
_atom_site_fract_x
_atom_site_fract_y
_atom_site_fract_z
_atom_site_occupancy
_atom_site_thermal_displace_type
_atom_site_U_iso_or_equiv
_atom_site_symmetry_multiplicity
C C1 0.6567(6) 0.8755(5) 0.8355(22) 1.0 Uiso 0.012(4) 18
C C2 0.6672(8) 0.8336(4) 0.7458(34) 1.0 Uiso 0.010(5) 9
C C6 0.6414(6) 0.8680(5) 0.0453(23) 1.0 Uiso 0.015(4) 18
C C11 0.6341(4) 0.9101(5) 0.1627(20) 1.0 Uiso 0.0072(31) 18
Co Co2 0.3279(14) 0.3727(11) 0.571(4) 1.0 Uiso 0.001(7) 18
H H7 0.6775(19) 0.8387(9) 0.599(8) 1.0 Uiso 0.068(15) 9
O O9 0.6732(5) 0.9279(5) 0.7474(23) 1.0 Uiso 0.008(4) 18
O O12 0.6520(6) 0.9635(6) 0.0923(21) 1.0 Uiso 0.015(4) 18
O O15 0.6119(6) 0.8957(6) 0.3360(22) 1.0 Uiso 0.014(4) 18
C C2m 0.6287(7) 0.8143(4) 0.1428(29) 1.0 Uiso 0.009(5) 9
H H7m 0.6210(15) 0.8105(8) 0.272(6) 1.0 Uiso 0.027(10) 9
D D1 0.2065(4) 0.2157(4) 0.0062(18) 1.76(4) Uiso 0.082(5) 18
D D2 0.7777(8) 0.9466(6) 0.4262(26) 1.269(31) Uiso 0.104(7) 18
D D3 0.5746(20) 0.149(4) 0.471(12) 0.89(14) Uiso 0.76(17) 9

loop_
_atom_type_symbol
_atom_type_number_in_cell
_atom_type_scat_length_neutron
_atom_type_scat_source
C 72.0 0.6646 International_Tables_Vol_C
Co 18.0 0.2490 International_Tables_Vol_C
H 18.0 -0.3739 International_Tables_Vol_C
O 54.0 0.5803 International_Tables_Vol_C
D 62.447 0.6671 International_Tables_Vol_C

loop_
_geom_angle_atom_site_label_1
_geom_angle_atom_site_label_2
_geom_angle_atom_site_label_3
_geom_angle
_geom_angle_site_symmetry_1
_geom_angle_site_symmetry_3
_geom_angle_publ_flag
C2 C1 C6 118.1(16) 1_555 1_556 n
C2 C1 O9 120.4(16) 1_555 1_555 n
C6 C1 O9 119.8(12) 1_556 1_555 n
C1 C2 C1 123.6(22) 1_555 6_565 n
C1 C2 H7 117.9(12) 1_555 1_555 n
C1 C2 H7 117.9(12) 6_565 1_555 n
C1 C6 C11 124.7(11) 1_554 1_555 n
C1 C6 C2m 119.9(12) 1_554 1_555 n
C11 C6 C2m 115.2(12) 1_555 1_555 n
C6 C11 O12 119.1(12) 1_555 1_555 n
C6 C11 O15 120.2(12) 1_555 1_555 n
O12 C11 O15 120.7(13) 1_555 1_555 n
O9 Co2 O9 172.3(21) 3_565 102_654 n
O9 Co2 O12 86.6(13) 3_565 102_655 n
O9 Co2 O12 95.4(10) 3_565 201_445 n
O9 Co2 O15 97.0(15) 3_565 3_565 n
O9 Co2 O12 86.3(16) 102_654 102_655 n
O9 Co2 O12 81.0(10) 102_654 201_445 n
O9 Co2 O15 89.8(14) 102_654 3_565 n
O12 Co2 O12 84.5(11) 102_655 201_445 n
O12 Co2 O15 173.6(15) 102_655 3_565 n
O12 Co2 O15 89.9(11) 201_445 3_565 n
C1 O9 Co2 131.6(11) 1_555 2_665 n
C1 O9 Co2 120.8(14) 1_555 203_565 n
Co2 O9 Co2 92.7(13) 2_665 203_565 n
C11 O12 Co2 128.9(12) 1_555 101_554 n
C11 O12 Co2 127.9(13) 1_555 203_564 n
Co2 O12 Co2 96.0(7) 101_554 203_564 n
C11 O15 Co2 126.2(12) 1_555 2_665 n
C6 C2m C6 118.9(16) 1_555 6_565 n
C6 C2m H7m 119.8(8) 1_555 1_555 n
C6 C2m H7m 119.8(8) 6_565 1_555 n

loop_
_geom_bond_atom_site_label_1
_geom_bond_atom_site_label_2
_geom_bond_distance
_geom_bond_site_symmetry_2
_geom_bond_publ_flag
C1 C2 1.385(15) 1_555 n
C1 C6 1.468(13) 1_556 n
C1 Co2 3.105(32) 2_665 n
C1 Co2 2.961(30) 203_565 n
C1 H7 2.07(4) 1_555 n
C1 O9 1.343(14) 1_555 n
C1 D1 3.362(16) 2_666 n
C1 D1 3.308(16) 101_555 n
C1 D2 3.897(22) 1_555 n
C1 D3 3.36(8) 202_555 n
C2 C1 1.385(15) 1_555 n
C2 C1 1.384(15) 6_565 n
C2 H7 1.03(6) 1_555 n
C2 D1 4.067(16) 2_666 n
C2 D1 4.067(16) 5_666 n
C2 D1 4.107(15) 101_555 n
C2 D1 4.107(15) 106_555 n
C2 D2 3.618(22) 1_555 n
C2 D2 3.618(22) 6_565 n
C2 D3 3.38(9) 202_555 n
C6 C1 1.468(13) 1_554 n
C6 C11 1.437(16) 1_555 n
C6 Co2 3.225(34) 203_564 n
C6 C2m 1.421(13) 1_555 n
C6 H7m 2.02(4) 1_555 n
C6 D1 3.477(14) 2_665 n
C6 D1 3.801(17) 101_554 n
C6 D2 4.015(20) 1_555 n
C6 D2 3.917(21) 103_564 n
C6 D3 3.45(7) 202_554 n
C11 C6 1.437(16) 1_555 n
C11 Co2 3.056(33) 2_665 n
C11 Co2 3.099(27) 101_554 n
C11 Co2 2.87(4) 203_564 n
C11 O12 1.311(15) 1_555 n
C11 O15 1.283(13) 1_555 n
C11 D1 3.533(13) 2_665 n
C11 D1 3.978(13) 101_554 n
C11 D1 4.095(13) 101_555 n
C11 D2 3.795(20) 1_555 n
C11 D2 3.213(18) 103_564 n
Co2 C1 3.105(32) 3_565 n
Co2 C1 2.961(30) 102_654 n
Co2 C6 3.225(34) 102_655 n
Co2 C11 3.056(33) 3_565 n
Co2 C11 2.87(4) 102_655 n
Co2 C11 3.099(27) 201_445 n
Co2 Co2 2.956(30) 103_554 n
Co2 Co2 2.956(30) 202_555 n
Co2 O9 2.046(29) 3_565 n
Co2 O9 2.040(27) 102_654 n
Co2 O12 3.308(30) 3_565 n
Co2 O12 1.87(4) 102_655 n
Co2 O12 2.102(27) 201_445 n
Co2 O15 2.117(33) 3_565 n
Co2 O15 3.338(31) 201_445 n
Co2 D1 5.329(30) 1_555 n
Co2 D1 4.729(29) 1_556 n
Co2 D1 2.211(25) 103_555 n
Co2 D1 4.266(27) 202_555 n
Co2 D2 4.130(32) 3_565 n
Co2 D2 4.298(32) 102_654 n
Co2 D2 4.523(32) 102_655 n
Co2 D2 4.87(4) 201_445 n
Co2 D3 4.69(6) 201_455 n
H7 C1 2.07(4) 1_555 n
H7 C1 2.07(4) 6_565 n
H7 C2 1.03(6) 1_555 n
H7 D2 2.94(4) 1_555 n
H7 D2 2.94(4) 6_565 n
H7 D3 3.85(10) 202_555 n
O9 C1 1.343(14) 1_555 n
O9 Co2 2.046(29) 2_665 n
O9 Co2 2.040(27) 203_565 n
O9 D1 3.055(16) 2_666 n
O9 D1 3.081(16) 101_555 n
O9 D2 3.319(21) 1_555 n
O12 C11 1.311(15) 1_555 n
O12 Co2 3.308(30) 2_665 n
O12 Co2 2.102(27) 101_554 n
O12 Co2 1.87(4) 203_564 n
O12 D1 3.186(14) 2_665 n
O12 D1 3.857(17) 101_554 n
O12 D2 3.357(19) 103_564 n
O15 C11 1.283(13) 1_555 n
O15 Co2 2.117(33) 2_665 n
O15 Co2 3.338(31) 101_554 n
O15 D1 2.864(16) 101_555 n
O15 D2 3.858(22) 1_555 n
O15 D2 3.213(19) 103_564 n
C2m C6 1.421(13) 1_555 n
C2m C6 1.421(13) 6_565 n
C2m H7m 0.89(6) 1_555 n
C2m D3 3.39(8) 202_554 n
H7m C6 2.02(4) 1_555 n
H7m C6 2.02(4) 6_565 n
H7m C2m 0.89(6) 1_555 n
H7m D2 3.960(32) 1_555 n
H7m D2 3.960(32) 6_565 n
H7m D3 3.93(9) 202_554 n
D1 C1 3.362(16) 3_564 n
D1 C1 3.308(16) 201_444 n
D1 C2 4.067(16) 3_564 n
D1 C2 4.107(15) 201_444 n
D1 C6 3.477(14) 3_565 n
D1 C6 3.801(17) 201_445 n
D1 C11 3.533(13) 3_565 n
D1 C11 4.095(13) 201_444 n
D1 C11 3.978(13) 201_445 n
D1 Co2 4.729(29) 1_554 n
D1 Co2 5.329(30) 1_555 n
D1 Co2 4.266(27) 103_554 n
D1 Co2 2.211(25) 202_554 n
D1 O9 3.055(16) 3_564 n
D1 O9 3.081(16) 201_444 n
D1 O12 3.186(14) 3_565 n
D1 O12 3.857(17) 201_445 n
D1 O15 2.864(16) 201_444 n
D1 D1 5.107(19) 4_555 n
D1 D1 5.822(21) 6_555 n
D1 D1 5.940(15) 103_554 n
D1 D1 5.940(15) 202_555 n
D1 D2 4.088(16) 3_564 n
D1 D2 3.051(18) 3_565 n
D1 D2 5.654(18) 5_664 n
D1 D2 4.957(16) 5_665 n
D1 D2 5.766(19) 201_444 n
D1 D3 3.087(34) 102_544 n
D2 C1 3.897(22) 1_555 n
D2 C2 3.618(22) 1_555 n
D2 C6 4.015(20) 1_555 n
D2 C6 3.917(21) 202_665 n
D2 C11 3.795(20) 1_555 n
D2 C11 3.213(18) 202_665 n
D2 Co2 4.130(32) 2_665 n
D2 Co2 4.87(4) 101_554 n
D2 Co2 4.523(32) 203_564 n
D2 Co2 4.298(32) 203_565 n
D2 H7 2.94(4) 1_555 n
D2 O9 3.319(21) 1_555 n
D2 O12 3.357(19) 202_665 n
D2 O15 3.858(22) 1_555 n
D2 O15 3.213(19) 202_665 n
D2 H7m 3.960(32) 1_555 n
D2 D1 3.051(18) 2_665 n
D2 D1 4.088(16) 2_666 n
D2 D1 4.957(16) 5_665 n
D2 D1 5.654(18) 5_666 n
D2 D1 5.766(19) 101_555 n
D2 D2 2.988(30) 6_565 n
D2 D3 4.09(5) 103_664 n
D3 C1 3.36(8) 103_554 n
D3 C1 3.36(8) 105_654 n
D3 C2 3.38(9) 103_554 n
D3 C6 3.45(7) 103_555 n
D3 C6 3.45(7) 105_655 n
D3 Co2 4.69(6) 101_544 n
D3 Co2 4.69(6) 104_544 n
D3 H7 3.85(10) 103_554 n
D3 C2m 3.39(8) 103_555 n
D3 H7m 3.93(9) 103_555 n
D3 D1 3.087(34) 203_555 n
D3 D1 3.087(34) 205_555 n
D3 D2 4.09(5) 202_655 n
D3 D2 4.09(5) 206_455 n
